data_4316827
loop_
_publ_author_name
'Denise Girnt'
'Peter W. Roesky'
'Andreas Geist'
'Christian M. Ruff'
'Petra J. Panak'
'Melissa A. Denecke'

_publ_contact_author
;
      Prof. Dr. Peter Roesky
      Institut f\"ur Anorganische Chemie
      KIT
      Engesserstra\&se 15
      76131 Karlsruhe 
      Bundesrepublik Deutschland
;
_publ_contact_author_fax +49/(0)7216084854
_publ_contact_author_phone +49/(0)7216086117
_publ_section_title
;
 6-(3,5-Dimethyl-1H-pyrazol-1-yl)-2,2'-bipyridine as Ligand for
 Actinide(III)/Lanthanide(III) Separation
;
_journal_name_full 'Inorganic Chemistry'
_journal_page_first 9627
_journal_page_last 9635
_journal_paper_doi 10.1021/ic101309j
_journal_volume 49
_journal_year 2010
_chemical_formula_moiety '2 (C15 H16 N7 O10 Eu), 2 (C4 H8 O), C1 H2 Cl2'
_chemical_formula_sum 'C39 H50 Cl2 Eu2 N14 O22'
_chemical_formula_weight 1441.73
_chemical_name_common '[Eu(dmpbipy)(No3)3(H2O)]*1THF*0.5CH2Cl2'
_chemical_name_systematic
; 
 ? 
;
_space_group_IT_number 2
_symmetry_cell_setting triclinic
_symmetry_space_group_name_Hall '-P 1'
_symmetry_space_group_name_H-M 'P -1'
_atom_sites_solution_hydrogens geom
_atom_sites_solution_primary direct
_atom_sites_solution_secondary difmap
_audit_creation_method SHELXL-97
_cell_angle_alpha 80.96(3)
_cell_angle_beta 87.80(3)
_cell_angle_gamma 81.94(3)
_cell_formula_units_Z 1
_cell_length_a 7.8867(16)
_cell_length_b 9.5923(19)
_cell_length_c 17.018(3)
_cell_measurement_temperature 200(2)
_cell_measurement_theta_max 27.17
_cell_measurement_theta_min 2.17
_cell_volume 1258.7(4)
_computing_cell_refinement 'STOE X-AREA, PLATON (A.L.Spek, 2005)'
_computing_data_collection 'STOE X-AREA'
_computing_data_reduction 'STOE X-RED, PLATON (A.L.Spek, 2005)'
_computing_molecular_graphics 'Diamond 2.1e/3'
_computing_publication_material 'X-STEP32, Microsoft Word'
_computing_structure_refinement 'SHELXL-97 (Sheldrick, 1997)'
_computing_structure_solution 'SHELXS-97 (Sheldrick, 1997)'
_diffrn_ambient_temperature 200(2)
_diffrn_detector_area_resol_mean 6.67
_diffrn_measured_fraction_theta_full 0.957
_diffrn_measured_fraction_theta_max 0.957
_diffrn_measurement_device_type 'STOE IPDS 2'
_diffrn_measurement_method 'area detector'
_diffrn_radiation_monochromator graphite
_diffrn_radiation_source 'fine-focus sealed tube'
_diffrn_radiation_type MoK\a
_diffrn_radiation_wavelength 0.71073
_diffrn_reflns_av_R_equivalents 0.0821
_diffrn_reflns_av_sigmaI/netI 0.0705
_diffrn_reflns_limit_h_max 9
_diffrn_reflns_limit_h_min -9
_diffrn_reflns_limit_k_max 12
_diffrn_reflns_limit_k_min -12
_diffrn_reflns_limit_l_max 21
_diffrn_reflns_limit_l_min -19
_diffrn_reflns_number 9187
_diffrn_reflns_theta_full 26.77
_diffrn_reflns_theta_max 26.77
_diffrn_reflns_theta_min 2.17
_exptl_absorpt_coefficient_mu 2.671
_exptl_absorpt_correction_T_max 0.9387
_exptl_absorpt_correction_T_min 0.7925
_exptl_absorpt_correction_type integration
_exptl_absorpt_process_details 'STOE X-RED & X-SHAPE'
_exptl_crystal_colour colorless
_exptl_crystal_density_diffrn 1.894
_exptl_crystal_density_method 'not measured'
_exptl_crystal_description prism
_exptl_crystal_F_000 712
_exptl_crystal_size_max 0.352
_exptl_crystal_size_mid 0.079
_exptl_crystal_size_min 0.025
_refine_diff_density_max 1.296
_refine_diff_density_min -2.439
_refine_diff_density_rms 0.211
_refine_ls_extinction_method none
_refine_ls_goodness_of_fit_ref 1.060
_refine_ls_hydrogen_treatment constr
_refine_ls_matrix_type full
_refine_ls_number_parameters 363
_refine_ls_number_reflns 5125
_refine_ls_number_restraints 0
_refine_ls_restrained_S_all 1.060
_refine_ls_R_factor_all 0.0670
_refine_ls_R_factor_gt 0.0599
_refine_ls_shift/su_max 0.000
_refine_ls_shift/su_mean 0.000
_refine_ls_structure_factor_coef Fsqd
_refine_ls_weighting_details 'calc w=1/[\s^2^(Fo^2^)+(0.1069P)^2^+1.5264P] where P=(Fo^2^+2Fc^2^)/3'
_refine_ls_weighting_scheme calc
_refine_ls_wR_factor_gt 0.1529
_refine_ls_wR_factor_ref 0.1579
_reflns_number_gt 4514
_reflns_number_total 5125
_reflns_threshold_expression >2sigma(I)
_cod_data_source_file ic101309j_si_001_3.cif
_cod_data_source_block 2
_cod_original_formula_sum 'C39 H50  Cl2 Eu2 N14 O22'
_cod_database_code 4316827
_cell_cell_measurement_reflns_used 12069

loop_
_symmetry_equiv_pos_as_xyz
'x, y, z'
'-x, -y, -z'

loop_
_atom_site_label
_atom_site_type_symbol
_atom_site_fract_x
_atom_site_fract_y
_atom_site_fract_z
_atom_site_U_iso_or_equiv
_atom_site_adp_type
_atom_site_occupancy
_atom_site_symmetry_multiplicity
_atom_site_calc_flag
_atom_site_refinement_flags
_atom_site_disorder_assembly
_atom_site_disorder_group
C1 C 0.4804(13) 0.5620(9) 0.1080(5) 0.042(2) Uani 1 1 d . . .
H1A H 0.4816 0.4770 0.0857 0.051 Uiso 1 1 calc R . .
C2 C 0.5153(13) 0.6819(9) 0.0588(5) 0.044(2) Uani 1 1 d . . .
H2A H 0.5430 0.6795 0.0041 0.053 Uiso 1 1 calc R . .
C3 C 0.5094(13) 0.8049(9) 0.0899(5) 0.0424(19) Uani 1 1 d . . .
H3A H 0.5308 0.8906 0.0572 0.051 Uiso 1 1 calc R . .
C4 C 0.4720(11) 0.8028(8) 0.1695(5) 0.0343(16) Uani 1 1 d . . .
H4A H 0.4661 0.8873 0.1926 0.041 Uiso 1 1 calc R . .
C5 C 0.4433(9) 0.6770(7) 0.2151(4) 0.0263(13) Uani 1 1 d . . .
C6 C 0.4078(9) 0.6701(7) 0.2999(4) 0.0281(14) Uani 1 1 d . . .
C7 C 0.4342(10) 0.7786(7) 0.3405(5) 0.0322(15) Uani 1 1 d . . .
H7A H 0.4749 0.8618 0.3130 0.039 Uiso 1 1 calc R . .
C8 C 0.4016(11) 0.7657(8) 0.4201(5) 0.0350(16) Uani 1 1 d . . .
H8A H 0.4227 0.8383 0.4491 0.042 Uiso 1 1 calc R . .
C9 C 0.3374(10) 0.6457(8) 0.4583(4) 0.0306(15) Uani 1 1 d . . .
H9A H 0.3108 0.6346 0.5137 0.037 Uiso 1 1 calc R . .
C10 C 0.3134(9) 0.5438(7) 0.4140(4) 0.0282(14) Uani 1 1 d . . .
C11 C 0.1829(9) 0.3772(8) 0.5235(4) 0.0290(14) Uani 1 1 d . . .
C12 C 0.1256(10) 0.2526(8) 0.5214(4) 0.0315(15) Uani 1 1 d . . .
H12A H 0.0771 0.1957 0.5649 0.038 Uiso 1 1 calc R . .
C13 C 0.1496(10) 0.2219(8) 0.4448(5) 0.0323(15) Uani 1 1 d . . .
C14 C 0.1062(11) 0.0974(8) 0.4117(4) 0.0328(15) Uani 1 1 d . . .
H14A H 0.1650 0.0926 0.3602 0.039 Uiso 1 1 calc R . .
H14B H -0.0178 0.1074 0.4045 0.039 Uiso 1 1 calc R . .
H14C H 0.1428 0.0099 0.4484 0.039 Uiso 1 1 calc R . .
C15 C 0.1822(12) 0.4524(9) 0.5925(5) 0.0370(17) Uani 1 1 d . . .
H15A H 0.2994 0.4666 0.6029 0.044 Uiso 1 1 calc R . .
H15B H 0.1360 0.3956 0.6393 0.044 Uiso 1 1 calc R . .
H15C H 0.1106 0.5452 0.5813 0.044 Uiso 1 1 calc R . .
C16 C 0.1302(15) -0.0014(12) -0.1084(7) 0.057(3) Uani 1 1 d . . .
H16A H 0.1961 0.0121 -0.0624 0.069 Uiso 1 1 calc R . .
H16B H 0.0708 -0.0862 -0.0931 0.069 Uiso 1 1 calc R . .
C17 C 0.0025(15) 0.1307(12) -0.1353(8) 0.064(3) Uani 1 1 d . . .
H17A H -0.1081 0.1262 -0.1062 0.077 Uiso 1 1 calc R . .
H17B H 0.0479 0.2186 -0.1276 0.077 Uiso 1 1 calc R . .
C18 C -0.0162(13) 0.1241(11) -0.2210(7) 0.057(3) Uani 1 1 d . . .
H18A H -0.1012 0.0611 -0.2291 0.068 Uiso 1 1 calc R . .
H18B H -0.0506 0.2201 -0.2515 0.068 Uiso 1 1 calc R . .
C19 C 0.1567(15) 0.0649(15) -0.2436(7) 0.067(3) Uani 1 1 d . . .
H19A H 0.1505 0.0040 -0.2850 0.080 Uiso 1 1 calc R . .
H19B H 0.2226 0.1430 -0.2658 0.080 Uiso 1 1 calc R . .
C20 C 0.023(3) 0.441(2) -0.0247(12) 0.055(5) Uani 0.50 1 d P . .
N1 N 0.4449(9) 0.5574(6) 0.1849(4) 0.0312(13) Uani 1 1 d . . .
N2 N 0.3494(8) 0.5516(6) 0.3378(4) 0.0251(11) Uani 1 1 d . . .
N3 N 0.2416(8) 0.4201(6) 0.4480(4) 0.0268(12) Uani 1 1 d . . .
N4 N 0.2207(8) 0.3250(6) 0.3995(4) 0.0267(12) Uani 1 1 d . . .
N5 N 0.5831(9) 0.1612(7) 0.3773(4) 0.0316(13) Uani 1 1 d . . .
N6 N -0.0199(8) 0.4293(6) 0.2377(4) 0.0298(12) Uani 1 1 d . . .
N7 N 0.2874(9) 0.1877(7) 0.1336(4) 0.0317(13) Uani 1 1 d . . .
O1 O 0.5812(7) 0.2939(5) 0.3646(3) 0.0338(11) Uani 1 1 d . . .
O2 O 0.4779(7) 0.1123(5) 0.3397(3) 0.0334(11) Uani 1 1 d . . .
O3 O 0.6834(8) 0.0867(7) 0.4242(4) 0.0441(14) Uani 1 1 d . . .
O4 O 0.0889(7) 0.5137(5) 0.2348(3) 0.0333(11) Uani 1 1 d . . .
O5 O 0.0358(7) 0.2993(5) 0.2544(3) 0.0303(10) Uani 1 1 d . . .
O6 O -0.1704(8) 0.4720(6) 0.2241(4) 0.0423(13) Uani 1 1 d . . .
O7 O 0.2752(7) 0.3226(5) 0.1249(3) 0.0323(11) Uani 1 1 d . . .
O8 O 0.3216(7) 0.1251(5) 0.2034(3) 0.0326(11) Uani 1 1 d . . .
O9 O 0.2718(9) 0.1262(6) 0.0796(4) 0.0437(14) Uani 1 1 d . . .
O10 O 0.6188(7) 0.2740(6) 0.1981(3) 0.0359(12) Uani 1 1 d . . .
O11 O 0.2395(9) -0.0167(6) -0.1757(4) 0.0469(15) Uani 1 1 d . . .
Cl1 Cl -0.1185(6) 0.3971(5) 0.0309(4) 0.1085(15) Uani 1 1 d . . .
Eu1 Eu 0.34842(4) 0.33880(3) 0.262598(19) 0.02375(14) Uani 1 1 d . . .

loop_
_atom_site_aniso_label
_atom_site_aniso_U_11
_atom_site_aniso_U_22
_atom_site_aniso_U_33
_atom_site_aniso_U_23
_atom_site_aniso_U_13
_atom_site_aniso_U_12
C1 0.064(6) 0.030(4) 0.037(4) -0.014(3) 0.012(4) -0.016(4)
C2 0.068(6) 0.035(4) 0.032(4) -0.005(3) 0.012(4) -0.024(4)
C3 0.054(6) 0.030(4) 0.042(4) -0.002(3) 0.008(4) -0.010(4)
C4 0.043(5) 0.021(3) 0.041(4) -0.010(3) 0.007(3) -0.008(3)
C5 0.023(3) 0.026(3) 0.030(3) -0.008(3) -0.001(2) -0.001(3)
C6 0.022(3) 0.023(3) 0.040(4) -0.013(3) -0.002(3) 0.004(2)
C7 0.036(4) 0.021(3) 0.042(4) -0.012(3) -0.003(3) -0.005(3)
C8 0.039(4) 0.022(3) 0.048(4) -0.016(3) -0.003(3) -0.004(3)
C9 0.033(4) 0.030(4) 0.033(3) -0.015(3) -0.003(3) -0.006(3)
C10 0.025(4) 0.022(3) 0.037(4) -0.006(3) -0.001(3) -0.003(3)
C11 0.024(4) 0.031(3) 0.031(3) -0.004(3) 0.003(3) 0.000(3)
C12 0.032(4) 0.029(3) 0.032(3) -0.001(3) 0.004(3) -0.003(3)
C13 0.035(4) 0.023(3) 0.038(4) -0.002(3) -0.006(3) -0.002(3)
C14 0.036(4) 0.028(3) 0.036(4) -0.004(3) 0.001(3) -0.012(3)
C15 0.043(5) 0.037(4) 0.033(4) -0.012(3) 0.001(3) -0.004(3)
C16 0.055(7) 0.057(6) 0.062(6) -0.017(5) 0.003(5) -0.007(5)
C17 0.052(7) 0.048(6) 0.090(8) -0.022(5) 0.014(6) 0.005(5)
C18 0.038(5) 0.045(5) 0.084(7) -0.005(5) 0.000(5) -0.003(4)
C19 0.051(7) 0.085(8) 0.053(6) -0.009(5) 0.006(5) 0.025(6)
C20 0.075(15) 0.043(10) 0.044(10) -0.011(8) -0.019(9) 0.014(10)
N1 0.036(4) 0.020(3) 0.038(3) -0.010(2) 0.006(3) -0.003(2)
N2 0.022(3) 0.017(3) 0.035(3) -0.004(2) -0.003(2) 0.001(2)
N3 0.030(3) 0.017(2) 0.034(3) -0.006(2) -0.002(2) -0.003(2)
N4 0.027(3) 0.022(3) 0.033(3) -0.009(2) 0.000(2) -0.003(2)
N5 0.033(4) 0.025(3) 0.035(3) -0.007(2) -0.001(2) 0.003(2)
N6 0.029(3) 0.028(3) 0.034(3) -0.008(2) -0.001(2) -0.004(2)
N7 0.034(3) 0.030(3) 0.036(3) -0.016(3) 0.003(2) -0.011(3)
O1 0.037(3) 0.025(2) 0.042(3) -0.014(2) -0.006(2) -0.003(2)
O2 0.038(3) 0.025(2) 0.039(3) -0.009(2) -0.006(2) -0.003(2)
O3 0.046(4) 0.042(3) 0.040(3) -0.006(2) -0.009(3) 0.012(3)
O4 0.030(3) 0.024(2) 0.047(3) -0.007(2) -0.005(2) -0.005(2)
O5 0.029(3) 0.024(2) 0.037(3) -0.004(2) -0.001(2) -0.005(2)
O6 0.027(3) 0.039(3) 0.059(4) -0.007(3) -0.005(2) -0.001(2)
O7 0.038(3) 0.026(2) 0.034(3) -0.009(2) 0.003(2) -0.007(2)
O8 0.041(3) 0.022(2) 0.035(3) -0.010(2) 0.000(2) -0.001(2)
O9 0.065(4) 0.032(3) 0.039(3) -0.015(2) -0.002(3) -0.013(3)
O10 0.034(3) 0.030(3) 0.046(3) -0.013(2) 0.003(2) -0.004(2)
O11 0.043(4) 0.035(3) 0.062(4) -0.013(3) 0.002(3) 0.003(3)
Cl1 0.080(3) 0.080(2) 0.161(4) 0.000(3) -0.035(3) -0.009(2)
Eu1 0.0254(2) 0.0175(2) 0.0297(2) -0.00767(12) 0.00012(12) -0.00303(12)

loop_
_atom_type_symbol
_atom_type_description
_atom_type_scat_dispersion_real
_atom_type_scat_dispersion_imag
_atom_type_scat_source
C C 0.0033 0.0016 'International Tables Vol C Tables 4.2.6.8 and 6.1.1.4'
H H 0.0000 0.0000 'International Tables Vol C Tables 4.2.6.8 and 6.1.1.4'
N N 0.0061 0.0033 'International Tables Vol C Tables 4.2.6.8 and 6.1.1.4'
O O 0.0106 0.0060 'International Tables Vol C Tables 4.2.6.8 and 6.1.1.4'
Cl Cl 0.1484 0.1585 'International Tables Vol C Tables 4.2.6.8 and 6.1.1.4'
Eu Eu -0.1578 3.6682 'International Tables Vol C Tables 4.2.6.8 and 6.1.1.4'

loop_
_geom_angle_atom_site_label_1
_geom_angle_atom_site_label_2
_geom_angle_atom_site_label_3
_geom_angle
_geom_angle_site_symmetry_1
_geom_angle_site_symmetry_3
_geom_angle_publ_flag
N1 C1 C2 123.8(7) . . ?
C3 C2 C1 118.4(8) . . ?
C2 C3 C4 118.8(8) . . ?
C3 C4 C5 119.0(7) . . ?
N1 C5 C4 122.5(7) . . ?
N1 C5 C6 116.9(6) . . ?
C4 C5 C6 120.5(6) . . ?
N2 C6 C7 121.0(7) . . ?
N2 C6 C5 117.0(6) . . ?
C7 C6 C5 122.0(7) . . ?
C8 C7 C6 119.6(7) . . ?
C7 C8 C9 119.1(7) . . ?
C10 C9 C8 117.8(7) . . ?
N2 C10 C9 124.2(7) . . ?
N2 C10 N3 114.5(6) . . ?
C9 C10 N3 121.2(7) . . ?
C12 C11 N3 105.8(6) . . ?
C12 C11 C15 127.1(7) . . ?
N3 C11 C15 127.1(7) . . ?
C11 C12 C13 107.8(7) . . ?
N4 C13 C12 109.7(7) . . ?
N4 C13 C14 121.3(7) . . ?
C12 C13 C14 128.9(7) . . ?
O11 C16 C17 104.5(9) . . ?
C18 C17 C16 102.6(8) . . ?
C19 C18 C17 102.1(9) . . ?
O11 C19 C18 109.3(9) . . ?
Cl1 C20 C20 73.7(19) . 2_565 ?
Cl1 C20 Cl1 126.5(12) . 2_565 ?
C20 C20 Cl1 52.8(16) 2_565 2_565 ?
C1 N1 C5 117.4(7) . . ?
C1 N1 Eu1 119.6(5) . . ?
C5 N1 Eu1 122.5(5) . . ?
C10 N2 C6 118.2(6) . . ?
C10 N2 Eu1 122.5(5) . . ?
C6 N2 Eu1 118.9(4) . . ?
N4 N3 C11 111.0(6) . . ?
N4 N3 C10 117.3(6) . . ?
C11 N3 C10 131.6(6) . . ?
C13 N4 N3 105.6(6) . . ?
C13 N4 Eu1 131.1(5) . . ?
N3 N4 Eu1 122.4(4) . . ?
O3 N5 O2 123.2(6) . . ?
O3 N5 O1 120.4(7) . . ?
O2 N5 O1 116.4(6) . . ?
O3 N5 Eu1 178.8(5) . . ?
O2 N5 Eu1 56.9(3) . . ?
O1 N5 Eu1 59.6(3) . . ?
O6 N6 O5 122.4(6) . . ?
O6 N6 O4 121.5(6) . . ?
O5 N6 O4 116.1(6) . . ?
O6 N6 Eu1 176.6(5) . . ?
O5 N6 Eu1 60.1(4) . . ?
O4 N6 Eu1 56.0(3) . . ?
O9 N7 O8 123.1(6) . . ?
O9 N7 O7 122.1(7) . . ?
O8 N7 O7 114.7(5) . . ?
O9 N7 Eu1 176.3(6) . . ?
O8 N7 Eu1 57.2(3) . . ?
O7 N7 Eu1 57.6(3) . . ?
N5 O1 Eu1 95.0(4) . . ?
N5 O2 Eu1 98.0(4) . . ?
N6 O4 Eu1 99.1(4) . . ?
N6 O5 Eu1 94.7(4) . . ?
N7 O7 Eu1 96.7(4) . . ?
N7 O8 Eu1 97.2(4) . . ?
C19 O11 C16 108.3(8) . . ?
C20 Cl1 C20 53.5(12) . 2_565 ?
O10 Eu1 O8 73.20(19) . . ?
O10 Eu1 O2 73.7(2) . . ?
O8 Eu1 O2 65.02(17) . . ?
O10 Eu1 O4 137.8(2) . . ?
O8 Eu1 O4 109.45(18) . . ?
O2 Eu1 O4 147.14(19) . . ?
O10 Eu1 O7 75.11(19) . . ?
O8 Eu1 O7 51.34(17) . . ?
O2 Eu1 O7 114.54(17) . . ?
O4 Eu1 O7 75.46(18) . . ?
O10 Eu1 N4 139.2(2) . . ?
O8 Eu1 N4 111.81(19) . . ?
O2 Eu1 N4 72.76(19) . . ?
O4 Eu1 N4 80.69(19) . . ?
O7 Eu1 N4 141.14(19) . . ?
O10 Eu1 N1 71.0(2) . . ?
O8 Eu1 N1 122.90(19) . . ?
O2 Eu1 N1 138.1(2) . . ?
O4 Eu1 N1 73.5(2) . . ?
O7 Eu1 N1 77.16(19) . . ?
N4 Eu1 N1 124.47(19) . . ?
O10 Eu1 O1 71.18(19) . . ?
O8 Eu1 O1 112.21(17) . . ?
O2 Eu1 O1 50.54(17) . . ?
O4 Eu1 O1 135.36(17) . . ?
O7 Eu1 O1 145.91(18) . . ?
N4 Eu1 O1 69.68(19) . . ?
N1 Eu1 O1 96.3(2) . . ?
O10 Eu1 O5 138.23(17) . . ?
O8 Eu1 O5 67.98(18) . . ?
O2 Eu1 O5 102.29(18) . . ?
O4 Eu1 O5 50.06(17) . . ?
O7 Eu1 O5 69.00(18) . . ?
N4 Eu1 O5 72.15(18) . . ?
N1 Eu1 O5 119.0(2) . . ?
O1 Eu1 O5 138.37(18) . . ?
O10 Eu1 N2 112.97(19) . . ?
O8 Eu1 N2 172.85(18) . . ?
O2 Eu1 N2 112.45(17) . . ?
O4 Eu1 N2 68.75(18) . . ?
O7 Eu1 N2 132.57(18) . . ?
N4 Eu1 N2 61.25(19) . . ?
N1 Eu1 N2 63.70(19) . . ?
O1 Eu1 N2 67.90(17) . . ?
O5 Eu1 N2 106.93(18) . . ?
O10 Eu1 N7 71.69(19) . . ?
O8 Eu1 N7 25.63(18) . . ?
O2 Eu1 N7 89.56(18) . . ?
O4 Eu1 N7 93.14(19) . . ?
O7 Eu1 N7 25.73(18) . . ?
N4 Eu1 N7 130.15(19) . . ?
N1 Eu1 N7 100.00(19) . . ?
O1 Eu1 N7 131.48(18) . . ?
O5 Eu1 N7 66.67(18) . . ?
N2 Eu1 N7 157.99(19) . . ?
O10 Eu1 N5 70.17(19) . . ?
O8 Eu1 N5 88.33(18) . . ?
O2 Eu1 N5 25.13(18) . . ?
O4 Eu1 N5 149.48(18) . . ?
O7 Eu1 N5 133.06(17) . . ?
N4 Eu1 N5 69.54(19) . . ?
N1 Eu1 N5 118.1(2) . . ?
O1 Eu1 N5 25.42(17) . . ?
O5 Eu1 N5 122.22(18) . . ?
N2 Eu1 N5 90.48(18) . . ?
N7 Eu1 N5 110.90(18) . . ?

loop_
_geom_bond_atom_site_label_1
_geom_bond_atom_site_label_2
_geom_bond_distance
_geom_bond_site_symmetry_2
_geom_bond_publ_flag
C1 N1 1.322(10) . ?
C1 C2 1.368(11) . ?
C2 C3 1.361(12) . ?
C3 C4 1.372(11) . ?
C4 C5 1.370(10) . ?
C5 N1 1.328(9) . ?
C5 C6 1.452(10) . ?
C6 N2 1.348(10) . ?
C6 C7 1.378(9) . ?
C7 C8 1.358(12) . ?
C8 C9 1.381(11) . ?
C9 C10 1.362(9) . ?
C10 N2 1.308(10) . ?
C10 N3 1.418(9) . ?
C11 C12 1.341(11) . ?
C11 N3 1.368(9) . ?
C11 C15 1.471(10) . ?
C12 C13 1.382(11) . ?
C13 N4 1.331(10) . ?
C13 C14 1.484(10) . ?
C16 O11 1.421(13) . ?
C16 C17 1.524(15) . ?
C17 C18 1.484(18) . ?
C18 C19 1.463(14) . ?
C19 O11 1.416(13) . ?
C20 Cl1 1.50(3) . ?
C20 C20 1.51(4) 2_565 ?
C20 Cl1 1.81(2) 2_565 ?
N1 Eu1 2.495(6) . ?
N2 Eu1 2.575(6) . ?
N3 N4 1.353(8) . ?
N4 Eu1 2.494(6) . ?
N5 O3 1.218(8) . ?
N5 O2 1.249(8) . ?
N5 O1 1.255(8) . ?
N5 Eu1 2.913(6) . ?
N6 O6 1.218(9) . ?
N6 O5 1.255(8) . ?
N6 O4 1.254(8) . ?
N6 Eu1 2.940(6) . ?
N7 O9 1.186(8) . ?
N7 O8 1.266(9) . ?
N7 O7 1.269(8) . ?
N7 Eu1 2.903(6) . ?
O1 Eu1 2.521(5) . ?
O2 Eu1 2.464(5) . ?
O4 Eu1 2.468(5) . ?
O5 Eu1 2.559(5) . ?
O7 Eu1 2.468(5) . ?
O8 Eu1 2.459(5) . ?
O10 Eu1 2.409(6) . ?
Cl1 C20 1.81(2) 2_565 ?

loop_
_geom_torsion_atom_site_label_1
_geom_torsion_atom_site_label_2
_geom_torsion_atom_site_label_3
_geom_torsion_atom_site_label_4
_geom_torsion
_geom_torsion_site_symmetry_1
_geom_torsion_site_symmetry_2
_geom_torsion_site_symmetry_3
_geom_torsion_site_symmetry_4
_geom_torsion_publ_flag
N1 C1 C2 C3 -1.6(16) . . . . ?
C1 C2 C3 C4 1.2(15) . . . . ?
C2 C3 C4 C5 0.5(14) . . . . ?
C3 C4 C5 N1 -2.1(13) . . . . ?
C3 C4 C5 C6 178.4(8) . . . . ?
N1 C5 C6 N2 -11.7(10) . . . . ?
C4 C5 C6 N2 167.8(7) . . . . ?
N1 C5 C6 C7 167.5(7) . . . . ?
C4 C5 C6 C7 -13.0(11) . . . . ?
N2 C6 C7 C8 0.3(11) . . . . ?
C5 C6 C7 C8 -178.9(7) . . . . ?
C6 C7 C8 C9 -2.0(12) . . . . ?
C7 C8 C9 C10 1.4(12) . . . . ?
C8 C9 C10 N2 0.9(12) . . . . ?
C8 C9 C10 N3 -177.4(7) . . . . ?
N3 C11 C12 C13 -0.2(9) . . . . ?
C15 C11 C12 C13 179.5(7) . . . . ?
C11 C12 C13 N4 0.0(9) . . . . ?
C11 C12 C13 C14 -179.4(8) . . . . ?
O11 C16 C17 C18 33.1(11) . . . . ?
C16 C17 C18 C19 -35.1(12) . . . . ?
C17 C18 C19 O11 26.0(13) . . . . ?
C2 C1 N1 C5 0.1(14) . . . . ?
C2 C1 N1 Eu1 172.3(8) . . . . ?
C4 C5 N1 C1 1.8(12) . . . . ?
C6 C5 N1 C1 -178.7(8) . . . . ?
C4 C5 N1 Eu1 -170.2(6) . . . . ?
C6 C5 N1 Eu1 9.3(9) . . . . ?
C9 C10 N2 C6 -2.6(11) . . . . ?
N3 C10 N2 C6 175.8(6) . . . . ?
C9 C10 N2 Eu1 169.6(6) . . . . ?
N3 C10 N2 Eu1 -11.9(8) . . . . ?
C7 C6 N2 C10 2.0(10) . . . . ?
C5 C6 N2 C10 -178.8(6) . . . . ?
C7 C6 N2 Eu1 -170.5(5) . . . . ?
C5 C6 N2 Eu1 8.7(8) . . . . ?
C12 C11 N3 N4 0.4(8) . . . . ?
C15 C11 N3 N4 -179.4(7) . . . . ?
C12 C11 N3 C10 178.7(7) . . . . ?
C15 C11 N3 C10 -1.1(13) . . . . ?
N2 C10 N3 N4 0.8(9) . . . . ?
C9 C10 N3 N4 179.3(7) . . . . ?
N2 C10 N3 C11 -177.4(7) . . . . ?
C9 C10 N3 C11 1.1(12) . . . . ?
C12 C13 N4 N3 0.2(8) . . . . ?
C14 C13 N4 N3 179.7(7) . . . . ?
C12 C13 N4 Eu1 169.1(5) . . . . ?
C14 C13 N4 Eu1 -11.4(11) . . . . ?
C11 N3 N4 C13 -0.3(8) . . . . ?
C10 N3 N4 C13 -178.9(6) . . . . ?
C11 N3 N4 Eu1 -170.5(5) . . . . ?
C10 N3 N4 Eu1 11.0(8) . . . . ?
O3 N5 O1 Eu1 178.6(6) . . . . ?
O2 N5 O1 Eu1 -1.5(6) . . . . ?
O3 N5 O2 Eu1 -178.6(6) . . . . ?
O1 N5 O2 Eu1 1.5(7) . . . . ?
O6 N6 O4 Eu1 -177.3(6) . . . . ?
O5 N6 O4 Eu1 1.8(6) . . . . ?
O6 N6 O5 Eu1 177.4(6) . . . . ?
O4 N6 O5 Eu1 -1.8(6) . . . . ?
O9 N7 O7 Eu1 -175.7(7) . . . . ?
O8 N7 O7 Eu1 2.6(6) . . . . ?
O9 N7 O8 Eu1 175.6(7) . . . . ?
O7 N7 O8 Eu1 -2.6(6) . . . . ?
C18 C19 O11 C16 -5.1(14) . . . . ?
C17 C16 O11 C19 -17.5(12) . . . . ?
Cl1 C20 Cl1 C20 0.000(3) 2_565 . . 2_565 ?
N7 O8 Eu1 O10 -82.6(4) . . . . ?
N7 O8 Eu1 O2 -162.1(5) . . . . ?
N7 O8 Eu1 O4 53.0(5) . . . . ?
N7 O8 Eu1 O7 1.6(4) . . . . ?
N7 O8 Eu1 N4 140.5(4) . . . . ?
N7 O8 Eu1 N1 -29.5(5) . . . . ?
N7 O8 Eu1 O1 -143.4(4) . . . . ?
N7 O8 Eu1 O5 81.7(4) . . . . ?
N7 O8 Eu1 N2 127.2(13) . . . . ?
N7 O8 Eu1 N5 -152.4(4) . . . . ?
N5 O2 Eu1 O10 77.9(4) . . . . ?
N5 O2 Eu1 O8 156.6(5) . . . . ?
N5 O2 Eu1 O4 -116.0(5) . . . . ?
N5 O2 Eu1 O7 142.6(4) . . . . ?
N5 O2 Eu1 N4 -78.4(4) . . . . ?
N5 O2 Eu1 N1 44.3(5) . . . . ?
N5 O2 Eu1 O1 -0.9(4) . . . . ?
N5 O2 Eu1 O5 -145.1(4) . . . . ?
N5 O2 Eu1 N2 -30.8(5) . . . . ?
N5 O2 Eu1 N7 148.9(4) . . . . ?
N6 O4 Eu1 O10 120.6(4) . . . . ?
N6 O4 Eu1 O8 34.4(4) . . . . ?
N6 O4 Eu1 O2 -39.4(6) . . . . ?
N6 O4 Eu1 O7 73.5(4) . . . . ?
N6 O4 Eu1 N4 -75.5(4) . . . . ?
N6 O4 Eu1 N1 154.2(4) . . . . ?
N6 O4 Eu1 O1 -123.7(4) . . . . ?
N6 O4 Eu1 O5 -1.1(4) . . . . ?
N6 O4 Eu1 N2 -138.2(5) . . . . ?
N6 O4 Eu1 N7 54.7(4) . . . . ?
N6 O4 Eu1 N5 -88.1(5) . . . . ?
N7 O7 Eu1 O10 78.6(4) . . . . ?
N7 O7 Eu1 O8 -1.6(4) . . . . ?
N7 O7 Eu1 O2 14.7(5) . . . . ?
N7 O7 Eu1 O4 -131.9(4) . . . . ?
N7 O7 Eu1 N4 -78.0(5) . . . . ?
N7 O7 Eu1 N1 152.1(4) . . . . ?
N7 O7 Eu1 O1 69.9(5) . . . . ?
N7 O7 Eu1 O5 -79.6(4) . . . . ?
N7 O7 Eu1 N2 -173.7(4) . . . . ?
N7 O7 Eu1 N5 35.4(5) . . . . ?
C13 N4 Eu1 O10 -86.2(7) . . . . ?
N3 N4 Eu1 O10 81.1(6) . . . . ?
C13 N4 Eu1 O8 3.0(7) . . . . ?
N3 N4 Eu1 O8 170.3(5) . . . . ?
C13 N4 Eu1 O2 -50.1(6) . . . . ?
N3 N4 Eu1 O2 117.2(5) . . . . ?
C13 N4 Eu1 O4 110.3(7) . . . . ?
N3 N4 Eu1 O4 -82.3(5) . . . . ?
C13 N4 Eu1 O7 57.8(8) . . . . ?
N3 N4 Eu1 O7 -134.8(5) . . . . ?
C13 N4 Eu1 N1 172.8(6) . . . . ?
N3 N4 Eu1 N1 -19.8(6) . . . . ?
C13 N4 Eu1 O1 -103.6(7) . . . . ?
N3 N4 Eu1 O1 63.7(5) . . . . ?
C13 N4 Eu1 O5 59.4(7) . . . . ?
N3 N4 Eu1 O5 -133.3(5) . . . . ?
C13 N4 Eu1 N2 -178.9(7) . . . . ?
N3 N4 Eu1 N2 -11.6(5) . . . . ?
C13 N4 Eu1 N7 24.1(8) . . . . ?
N3 N4 Eu1 N7 -168.6(4) . . . . ?
C13 N4 Eu1 N5 -76.5(7) . . . . ?
N3 N4 Eu1 N5 90.9(5) . . . . ?
C1 N1 Eu1 O10 55.6(7) . . . . ?
C5 N1 Eu1 O10 -132.7(6) . . . . ?
C1 N1 Eu1 O8 1.5(8) . . . . ?
C5 N1 Eu1 O8 173.3(5) . . . . ?
C1 N1 Eu1 O2 89.7(7) . . . . ?
C5 N1 Eu1 O2 -98.5(6) . . . . ?
C1 N1 Eu1 O4 -101.3(7) . . . . ?
C5 N1 Eu1 O4 70.5(6) . . . . ?
C1 N1 Eu1 O7 -22.9(7) . . . . ?
C5 N1 Eu1 O7 148.9(6) . . . . ?
C1 N1 Eu1 N4 -167.2(6) . . . . ?
C5 N1 Eu1 N4 4.6(7) . . . . ?
C1 N1 Eu1 O1 123.1(7) . . . . ?
C5 N1 Eu1 O1 -65.1(6) . . . . ?
C1 N1 Eu1 O5 -79.8(7) . . . . ?
C5 N1 Eu1 O5 92.0(6) . . . . ?
C1 N1 Eu1 N2 -175.3(7) . . . . ?
C5 N1 Eu1 N2 -3.5(5) . . . . ?
C1 N1 Eu1 N7 -11.0(7) . . . . ?
C5 N1 Eu1 N7 160.8(6) . . . . ?
C1 N1 Eu1 N5 109.3(7) . . . . ?
C5 N1 Eu1 N5 -78.9(6) . . . . ?
N5 O1 Eu1 O10 -83.2(4) . . . . ?
N5 O1 Eu1 O8 -21.2(5) . . . . ?
N5 O1 Eu1 O2 0.9(4) . . . . ?
N5 O1 Eu1 O4 136.5(4) . . . . ?
N5 O1 Eu1 O7 -74.3(5) . . . . ?
N5 O1 Eu1 N4 84.9(4) . . . . ?
N5 O1 Eu1 N1 -150.6(4) . . . . ?
N5 O1 Eu1 O5 60.1(5) . . . . ?
N5 O1 Eu1 N2 151.1(5) . . . . ?
N5 O1 Eu1 N7 -41.3(5) . . . . ?
N6 O5 Eu1 O10 -119.8(4) . . . . ?
N6 O5 Eu1 O8 -142.8(4) . . . . ?
N6 O5 Eu1 O2 160.9(4) . . . . ?
N6 O5 Eu1 O4 1.1(4) . . . . ?
N6 O5 Eu1 O7 -87.3(4) . . . . ?
N6 O5 Eu1 N4 93.8(4) . . . . ?
N6 O5 Eu1 N1 -26.3(4) . . . . ?
N6 O5 Eu1 O1 118.1(4) . . . . ?
N6 O5 Eu1 N2 42.6(4) . . . . ?
N6 O5 Eu1 N7 -115.0(4) . . . . ?
N6 O5 Eu1 N5 144.2(4) . . . . ?
C10 N2 Eu1 O10 -122.4(5) . . . . ?
C6 N2 Eu1 O10 49.8(5) . . . . ?
C10 N2 Eu1 O8 26.5(17) . . . . ?
C6 N2 Eu1 O8 -161.3(12) . . . . ?
C10 N2 Eu1 O2 -41.3(6) . . . . ?
C6 N2 Eu1 O2 130.9(5) . . . . ?
C10 N2 Eu1 O4 103.3(6) . . . . ?
C6 N2 Eu1 O4 -84.5(5) . . . . ?
C10 N2 Eu1 O7 147.0(5) . . . . ?
C6 N2 Eu1 O7 -40.8(6) . . . . ?
C10 N2 Eu1 N4 12.4(5) . . . . ?
C6 N2 Eu1 N4 -175.4(6) . . . . ?
C10 N2 Eu1 N1 -175.2(6) . . . . ?
C6 N2 Eu1 N1 -3.0(5) . . . . ?
C10 N2 Eu1 O1 -65.8(5) . . . . ?
C6 N2 Eu1 O1 106.4(5) . . . . ?
C10 N2 Eu1 O5 70.2(6) . . . . ?
C6 N2 Eu1 O5 -117.6(5) . . . . ?
C10 N2 Eu1 N7 139.6(6) . . . . ?
C6 N2 Eu1 N7 -48.2(8) . . . . ?
C10 N2 Eu1 N5 -53.8(6) . . . . ?
C6 N2 Eu1 N5 118.4(5) . . . . ?
O9 N7 Eu1 O10 -7(9) . . . . ?
O8 N7 Eu1 O10 89.2(4) . . . . ?
O7 N7 Eu1 O10 -93.6(4) . . . . ?
O9 N7 Eu1 O8 -96(9) . . . . ?
O7 N7 Eu1 O8 177.2(7) . . . . ?
O9 N7 Eu1 O2 -80(9) . . . . ?
O8 N7 Eu1 O2 16.2(4) . . . . ?
O7 N7 Eu1 O2 -166.6(4) . . . . ?
O9 N7 Eu1 O4 133(9) . . . . ?
O8 N7 Eu1 O4 -131.0(4) . . . . ?
O7 N7 Eu1 O4 46.1(4) . . . . ?
O9 N7 Eu1 O7 86(9) . . . . ?
O8 N7 Eu1 O7 -177.2(7) . . . . ?
O9 N7 Eu1 N4 -147(9) . . . . ?
O8 N7 Eu1 N4 -50.6(5) . . . . ?
O7 N7 Eu1 N4 126.6(4) . . . . ?
O9 N7 Eu1 N1 59(9) . . . . ?
O8 N7 Eu1 N1 155.2(4) . . . . ?
O7 N7 Eu1 N1 -27.6(4) . . . . ?
O9 N7 Eu1 O1 -49(9) . . . . ?
O8 N7 Eu1 O1 47.4(5) . . . . ?
O7 N7 Eu1 O1 -135.4(4) . . . . ?
O9 N7 Eu1 O5 176(9) . . . . ?
O8 N7 Eu1 O5 -87.4(4) . . . . ?
O7 N7 Eu1 O5 89.8(4) . . . . ?
O9 N7 Eu1 N2 99(9) . . . . ?
O8 N7 Eu1 N2 -164.7(5) . . . . ?
O7 N7 Eu1 N2 12.5(8) . . . . ?
O9 N7 Eu1 N5 -67(9) . . . . ?
O8 N7 Eu1 N5 29.8(5) . . . . ?
O7 N7 Eu1 N5 -153.0(4) . . . . ?
O3 N5 Eu1 O10 -2(28) . . . . ?
O2 N5 Eu1 O10 -93.9(4) . . . . ?
O1 N5 Eu1 O10 87.7(4) . . . . ?
O3 N5 Eu1 O8 70(28) . . . . ?
O2 N5 Eu1 O8 -21.2(4) . . . . ?
O1 N5 Eu1 O8 160.4(4) . . . . ?
O3 N5 Eu1 O2 92(28) . . . . ?
O1 N5 Eu1 O2 -178.4(7) . . . . ?
O3 N5 Eu1 O4 -162(27) . . . . ?
O2 N5 Eu1 O4 106.2(5) . . . . ?
O1 N5 Eu1 O4 -72.2(6) . . . . ?
O3 N5 Eu1 O7 42(28) . . . . ?
O2 N5 Eu1 O7 -49.2(5) . . . . ?
O1 N5 Eu1 O7 132.4(4) . . . . ?
O3 N5 Eu1 N4 -175(100) . . . . ?
O2 N5 Eu1 N4 92.9(4) . . . . ?
O1 N5 Eu1 N4 -85.5(4) . . . . ?
O3 N5 Eu1 N1 -56(28) . . . . ?
O2 N5 Eu1 N1 -148.1(4) . . . . ?
O1 N5 Eu1 N1 33.5(5) . . . . ?
O3 N5 Eu1 O1 -90(28) . . . . ?
O2 N5 Eu1 O1 178.4(7) . . . . ?
O3 N5 Eu1 O5 133(28) . . . . ?
O2 N5 Eu1 O5 41.3(5) . . . . ?
O1 N5 Eu1 O5 -137.1(4) . . . . ?
O3 N5 Eu1 N2 -117(28) . . . . ?
O2 N5 Eu1 N2 151.8(4) . . . . ?
O1 N5 Eu1 N2 -26.6(4) . . . . ?
O3 N5 Eu1 N7 58(28) . . . . ?
O2 N5 Eu1 N7 -33.6(5) . . . . ?
O1 N5 Eu1 N7 148.0(4) . . . . ?
